data_7126920
loop_
_publ_author_name
'Wang, Min'
'Yang, Tingting'
'Tian, Rongqiang'
'Wei, Donghui'
'Duan, Zheng'
'Mathey, Fran\,cois'

_publ_section_title
;
 The chemistry of phosphirane-substituted phosphinidene complexes.
;
_journal_issue 67
_journal_name_full 'Chemical communications (Cambridge, England)'
_journal_page_first 9707
_journal_page_last 9710
_journal_paper_doi 10.1039/d0cc04501b
_journal_volume 56
_journal_year 2020
_chemical_formula_moiety 'C18 H14 O10 P2 W2'
_chemical_formula_sum 'C18 H14 O10 P2 W2'
_chemical_formula_weight 819.93
_space_group_crystal_system monoclinic
_space_group_IT_number 14
_space_group_name_Hall '-P 2ybc'
_space_group_name_H-M_alt 'P 1 21/c 1'
_atom_sites_solution_hydrogens geom
_atom_sites_solution_primary direct
_audit_creation_date 2018-06-13
_audit_creation_method
;
Olex2 1.2
(compiled 2018.05.29 svn.r3508 for OlexSys, GUI svn.r5506)
;
_audit_update_record
;
2018-09-04 deposited with the CCDC.	2020-07-14 downloaded from the CCDC.
;
_cell_angle_alpha 90
_cell_angle_beta 111.4853(19)
_cell_angle_gamma 90
_cell_formula_units_Z 8
_cell_length_a 25.4396(4)
_cell_length_b 10.82292(16)
_cell_length_c 18.9442(3)
_cell_measurement_reflns_used 8342
_cell_measurement_temperature 293(2)
_cell_measurement_theta_max 70.5240
_cell_measurement_theta_min 3.6700
_cell_volume 4853.47(14)
_computing_cell_refinement
;
CrysAlisPro, Agilent Technologies,
Version 1.171.37.35 (release 13-08-2014 CrysAlis171 .NET)
(compiled Aug 13 2014,18:06:01)
;
_computing_data_collection
;
CrysAlisPro, Agilent Technologies,
Version 1.171.37.35 (release 13-08-2014 CrysAlis171 .NET)
(compiled Aug 13 2014,18:06:01)
;
_computing_data_reduction
;
CrysAlisPro, Agilent Technologies,
Version 1.171.37.35 (release 13-08-2014 CrysAlis171 .NET)
(compiled Aug 13 2014,18:06:01)
;
_computing_molecular_graphics 'Olex2 (Dolomanov et al., 2009)'
_computing_publication_material 'Olex2 (Dolomanov et al., 2009)'
_computing_structure_refinement 'ShelXL (Sheldrick, 2015)'
_computing_structure_solution 'ShelXS (Sheldrick, 2008)'
_diffrn_ambient_temperature 293(2)
_diffrn_detector 'CCD plate'
_diffrn_detector_area_resol_mean 16.2312
_diffrn_detector_type Eos
_diffrn_measured_fraction_theta_full 1.000
_diffrn_measured_fraction_theta_max 1.000
_diffrn_measurement_details
;
#__ type_ start__ end____ width___ exp.time_
  1 omega  -78.00  -12.00   1.0000    1.0000
omega____ theta____ kappa____ phi______ frames
    -      -33.5000  -37.0000  -60.0000 66

#__ type_ start__ end____ width___ exp.time_
  2 omega -103.00  -11.00   1.0000    1.0000
omega____ theta____ kappa____ phi______ frames
    -      -33.5000  -37.0000 -150.0000 92

#__ type_ start__ end____ width___ exp.time_
  3 omega  -64.00  -38.00   1.0000    1.0000
omega____ theta____ kappa____ phi______ frames
    -      -33.5000  178.0000  -60.0000 26

#__ type_ start__ end____ width___ exp.time_
  4 omega  -99.00  -74.00   1.0000    1.0000
omega____ theta____ kappa____ phi______ frames
    -      -33.5000  178.0000  -60.0000 25

#__ type_ start__ end____ width___ exp.time_
  5 omega   -3.00   39.00   1.0000    1.0000
omega____ theta____ kappa____ phi______ frames
    -       36.4734  -99.0000    0.0000 42

#__ type_ start__ end____ width___ exp.time_
  6 omega  -29.00    6.00   1.0000    1.0000
omega____ theta____ kappa____ phi______ frames
    -       36.4734  -77.0000  -60.0000 35

#__ type_ start__ end____ width___ exp.time_
  7 omega   70.00   96.00   1.0000    1.0000
omega____ theta____ kappa____ phi______ frames
    -       36.4734  178.0000 -180.0000 26

#__ type_ start__ end____ width___ exp.time_
  8 omega   42.00   95.00   1.0000    1.0000
omega____ theta____ kappa____ phi______ frames
    -       36.4734   57.0000  150.0000 53

#__ type_ start__ end____ width___ exp.time_
  9 omega  -26.00   28.00   1.0000    1.0000
omega____ theta____ kappa____ phi______ frames
    -       36.4734  -77.0000   60.0000 54

#__ type_ start__ end____ width___ exp.time_
 10 omega   12.00   77.00   1.0000    1.0000
omega____ theta____ kappa____ phi______ frames
    -       36.4734  -99.0000 -120.0000 65

#__ type_ start__ end____ width___ exp.time_
 11 omega   58.00  102.00   1.0000    1.0000
omega____ theta____ kappa____ phi______ frames
    -       36.4734  178.0000  -60.0000 44

#__ type_ start__ end____ width___ exp.time_
 12 omega   27.00   53.00   1.0000    1.0000
omega____ theta____ kappa____ phi______ frames
    -       36.4734  -77.0000  -60.0000 26

#__ type_ start__ end____ width___ exp.time_
 13 omega   40.00   65.00   1.0000    1.0000
omega____ theta____ kappa____ phi______ frames
    -       36.4734  -77.0000   60.0000 25

#__ type_ start__ end____ width___ exp.time_
 14 omega   47.00   73.00   1.0000    1.0000
omega____ theta____ kappa____ phi______ frames
    -       36.4734  -99.0000    0.0000 26

#__ type_ start__ end____ width___ exp.time_
 15 omega   59.00   99.00   1.0000    2.7500
omega____ theta____ kappa____ phi______ frames
    -      108.0000  -94.0000 -120.0000 40

#__ type_ start__ end____ width___ exp.time_
 16 omega   82.00  176.00   1.0000    2.7500
omega____ theta____ kappa____ phi______ frames
    -      108.0000   30.0000   60.0000 94

#__ type_ start__ end____ width___ exp.time_
 17 omega   46.00   90.00   1.0000    2.7500
omega____ theta____ kappa____ phi______ frames
    -      108.0000  -45.0000    0.0000 44

#__ type_ start__ end____ width___ exp.time_
 18 omega   46.00   82.00   1.0000    2.7500
omega____ theta____ kappa____ phi______ frames
    -      108.0000  -45.0000 -150.0000 36

#__ type_ start__ end____ width___ exp.time_
 19 omega   41.00   96.00   1.0000    2.7500
omega____ theta____ kappa____ phi______ frames
    -      108.0000  -45.0000  120.0000 55

#__ type_ start__ end____ width___ exp.time_
 20 omega   54.00   81.00   1.0000    2.7500
omega____ theta____ kappa____ phi______ frames
    -      108.0000  -30.0000  -90.0000 27

#__ type_ start__ end____ width___ exp.time_
 21 omega  150.00  175.00   1.0000    2.7500
omega____ theta____ kappa____ phi______ frames
    -      108.0000   30.0000  -30.0000 25

#__ type_ start__ end____ width___ exp.time_
 22 omega   44.00  109.00   1.0000    2.7500
omega____ theta____ kappa____ phi______ frames
    -      108.0000  -94.0000  150.0000 65

#__ type_ start__ end____ width___ exp.time_
 23 omega   82.00  134.00   1.0000    2.7500
omega____ theta____ kappa____ phi______ frames
    -      108.0000   30.0000  -30.0000 52

#__ type_ start__ end____ width___ exp.time_
 24 omega   56.00   97.00   1.0000    2.7500
omega____ theta____ kappa____ phi______ frames
    -      108.0000  -45.0000 -120.0000 41

#__ type_ start__ end____ width___ exp.time_
 25 omega   38.00   64.00   1.0000    2.7500
omega____ theta____ kappa____ phi______ frames
    -      108.0000  -30.0000  -60.0000 26
;
_diffrn_measurement_device 'four-circle diffractometer'
_diffrn_measurement_device_type 'Xcalibur, Eos, Gemini'
_diffrn_measurement_method '\w scans'
_diffrn_orient_matrix_UB_11 -0.0384086000
_diffrn_orient_matrix_UB_12 -0.0131098000
_diffrn_orient_matrix_UB_13 0.0463435000
_diffrn_orient_matrix_UB_21 0.0521353000
_diffrn_orient_matrix_UB_22 0.0082092000
_diffrn_orient_matrix_UB_23 0.0741241000
_diffrn_orient_matrix_UB_31 -0.0065526000
_diffrn_orient_matrix_UB_32 0.1414721000
_diffrn_orient_matrix_UB_33 0.0000055000
_diffrn_radiation_monochromator graphite
_diffrn_radiation_probe x-ray
_diffrn_radiation_type CuK\a
_diffrn_radiation_wavelength 1.54184
_diffrn_reflns_av_R_equivalents 0.0536
_diffrn_reflns_av_unetI/netI 0.0592
_diffrn_reflns_Laue_measured_fraction_full 1.000
_diffrn_reflns_Laue_measured_fraction_max 1.000
_diffrn_reflns_limit_h_max 30
_diffrn_reflns_limit_h_min -30
_diffrn_reflns_limit_k_max 12
_diffrn_reflns_limit_k_min -7
_diffrn_reflns_limit_l_max 22
_diffrn_reflns_limit_l_min -22
_diffrn_reflns_number 20747
_diffrn_reflns_point_group_measured_fraction_full 1.000
_diffrn_reflns_point_group_measured_fraction_max 1.000
_diffrn_reflns_theta_full 67.071
_diffrn_reflns_theta_max 67.071
_diffrn_reflns_theta_min 3.735
_diffrn_source 'Enhance (Cu) X-ray Source'
_exptl_absorpt_coefficient_mu 18.960
_exptl_absorpt_correction_T_max 0.260
_exptl_absorpt_correction_T_min 0.071
_exptl_absorpt_correction_type gaussian
_exptl_absorpt_process_details
;
CrysAlisPro, Agilent Technologies,
Version 1.171.37.35 (release 13-08-2014 CrysAlis171 .NET)
(compiled Aug 13 2014,18:06:01)
Numerical absorption correction based on gaussian integration over
			a multifaceted crystal model
Empirical absorption correction using spherical harmonics,
 implemented in SCALE3 ABSPACK scaling algorithm.
;
_exptl_crystal_colour yellow
_exptl_crystal_colour_primary yellow
_exptl_crystal_density_diffrn 2.244
_exptl_crystal_description prism
_exptl_crystal_F_000 3040
_exptl_crystal_size_max 0.3321
_exptl_crystal_size_mid 0.1992
_exptl_crystal_size_min 0.1181
_refine_diff_density_max 1.192
_refine_diff_density_min -1.092
_refine_diff_density_rms 0.184
_refine_ls_extinction_method none
_refine_ls_goodness_of_fit_ref 1.042
_refine_ls_hydrogen_treatment constr
_refine_ls_matrix_type full
_refine_ls_number_parameters 581
_refine_ls_number_reflns 8648
_refine_ls_number_restraints 0
_refine_ls_restrained_S_all 1.042
_refine_ls_R_factor_all 0.0525
_refine_ls_R_factor_gt 0.0412
_refine_ls_shift/su_max 0.001
_refine_ls_shift/su_mean 0.000
_refine_ls_structure_factor_coef Fsqd
_refine_ls_weighting_details 'w=1/[\s^2^(Fo^2^)+(0.0462P)^2^] where P=(Fo^2^+2Fc^2^)/3'
_refine_ls_weighting_scheme calc
_refine_ls_wR_factor_gt 0.0989
_refine_ls_wR_factor_ref 0.1085
_reflns_Friedel_coverage 0.000
_reflns_number_gt 7122
_reflns_number_total 8648
_reflns_threshold_expression 'I > 2\s(I)'
_cod_data_source_file d0cc04501b2.cif
_cod_data_source_block 201806279
_cod_depositor_comments 'Adding full bibliography for 7126920--7126923.cif.'
_cod_original_cell_volume 4853.46(15)
_cod_database_code 7126920
_shelx_shelxl_version_number 2014/7
_chemical_oxdiff_formula C18H14O10P2W2
_chemical_oxdiff_usercomment 1
_shelx_space_group_comment
;
The symmetry employed for this shelxl refinement is uniquely defined
by the following loop, which should always be used as a source of
symmetry information in preference to the above space-group names.
They are only intended as comments.
;
_reflns_odcompleteness_completeness 99.95
_reflns_odcompleteness_iscentric 1
_reflns_odcompleteness_theta 66.97
_olex2_refinement_description
;
1. Fixed Uiso
 At 1.2 times of:
  All C(H,H) groups
 At 1.5 times of:
  All C(H,H,H) groups
2.a Secondary CH2 refined with riding coordinates:
 C11(H11A,H11B), C12(H12A,H12B), C13(H13A,H13B), C16(H16A,H16B), C11'(H11C,
 H11D), C12'(H12C,H12D), C13'(H13C,H13D), C16'(H16C,H16D)
2.b Idealised Me refined as rotating group:
 C17(H17A,H17B,H17C), C18(H18A,H18B,H18C), C17'(H17D,H17E,H17F), C18'(H18D,
 H18E,H18F)
;
_olex2_date_sample_data_collection 2018-06-13
_olex2_submission_special_instructions 'No special instructions were received'

loop_
_space_group_symop_operation_xyz
'x, y, z'
'-x, y+1/2, -z+1/2'
'-x, -y, -z'
'x, -y-1/2, z-1/2'

loop_
_atom_site_label
_atom_site_type_symbol
_atom_site_fract_x
_atom_site_fract_y
_atom_site_fract_z
_atom_site_U_iso_or_equiv
_atom_site_adp_type
_atom_site_occupancy
_atom_site_site_symmetry_order
_atom_site_calc_flag
_atom_site_refinement_flags_posn
_atom_site_refinement_flags_adp
_atom_site_refinement_flags_occupancy
_atom_site_disorder_assembly
_atom_site_disorder_group
C1 C 0.4776(4) 0.2031(9) 0.2868(5) 0.053(2) Uani 1 1 d . . . . .
C2 C 0.5706(4) 0.3063(9) 0.2569(4) 0.044(2) Uani 1 1 d . . . . .
C3 C 0.5356(4) 0.0523(10) 0.2219(5) 0.054(2) Uani 1 1 d . . . . .
C4 C 0.6418(4) 0.1012(8) 0.3329(5) 0.047(2) Uani 1 1 d . . . . .
C5 C 0.5494(4) 0.0104(9) 0.3784(5) 0.049(2) Uani 1 1 d . . . . .
C6 C 0.6905(5) -0.0437(10) 0.5143(6) 0.058(3) Uani 1 1 d . . . . .
C7 C 0.7674(5) 0.1319(11) 0.6175(6) 0.061(3) Uani 1 1 d . . . . .
C8 C 0.7371(5) -0.0930(10) 0.6737(6) 0.060(3) Uani 1 1 d . . . . .
C9 C 0.6974(4) 0.1339(9) 0.7085(5) 0.050(2) Uani 1 1 d . . . . .
C10 C 0.6186(5) -0.0368(8) 0.6017(5) 0.050(2) Uani 1 1 d . . . . .
C11 C 0.5352(3) 0.3167(8) 0.4771(5) 0.0412(18) Uani 1 1 d . . . . .
H11A H 0.5256 0.4034 0.4768 0.049 Uiso 1 1 calc R . . . .
H11B H 0.5010 0.2686 0.4536 0.049 Uiso 1 1 calc R . . . .
C12 C 0.5705(4) 0.2696(9) 0.5589(5) 0.045(2) Uani 1 1 d . . . . .
H12A H 0.5541 0.1959 0.5715 0.053 Uiso 1 1 calc R . . . .
H12B H 0.5743 0.3328 0.5968 0.053 Uiso 1 1 calc R . . . .
C13 C 0.6184(4) 0.4423(7) 0.4258(5) 0.0398(18) Uani 1 1 d . . . . .
H13A H 0.6565 0.4297 0.4268 0.048 Uiso 1 1 calc R . . . .
H13B H 0.5966 0.4800 0.3774 0.048 Uiso 1 1 calc R . . . .
C14 C 0.6212(3) 0.5310(8) 0.4875(5) 0.0412(18) Uani 1 1 d . . . . .
C15 C 0.6492(4) 0.5011(8) 0.5611(5) 0.048(2) Uani 1 1 d . . . . .
C16 C 0.6806(4) 0.3798(8) 0.5819(5) 0.047(2) Uani 1 1 d . . . . .
H16A H 0.6984 0.3762 0.6367 0.057 Uiso 1 1 calc R . . . .
H16B H 0.7106 0.3803 0.5617 0.057 Uiso 1 1 calc R . . . .
C17 C 0.5920(5) 0.6535(9) 0.4617(6) 0.065(3) Uani 1 1 d . . . . .
H17A H 0.6129 0.7012 0.4381 0.097 Uiso 1 1 calc GR . . . .
H17B H 0.5903 0.6977 0.5047 0.097 Uiso 1 1 calc GR . . . .
H17C H 0.5544 0.6395 0.4259 0.097 Uiso 1 1 calc GR . . . .
C18 C 0.6534(5) 0.5815(10) 0.6286(6) 0.070(3) Uani 1 1 d . . . . .
H18A H 0.6920 0.6062 0.6545 0.105 Uiso 1 1 calc GR . . . .
H18B H 0.6406 0.5357 0.6626 0.105 Uiso 1 1 calc GR . . . .
H18C H 0.6302 0.6536 0.6112 0.105 Uiso 1 1 calc GR . . . .
O1 O 0.4315(3) 0.2293(9) 0.2663(6) 0.088(3) Uani 1 1 d . . . . .
O2 O 0.5740(3) 0.3917(7) 0.2240(4) 0.0649(19) Uani 1 1 d . . . . .
O3 O 0.5223(4) -0.0070(8) 0.1675(4) 0.075(2) Uani 1 1 d . . . . .
O4 O 0.6842(3) 0.0667(8) 0.3367(5) 0.081(2) Uani 1 1 d . . . . .
O5 O 0.5427(4) -0.0660(7) 0.4132(5) 0.084(3) Uani 1 1 d . . . . .
O6 O 0.6906(4) -0.1010(9) 0.4643(5) 0.090(3) Uani 1 1 d . . . . .
O7 O 0.8075(3) 0.1741(10) 0.6205(6) 0.097(3) Uani 1 1 d . . . . .
O8 O 0.7614(4) -0.1723(7) 0.7097(5) 0.079(2) Uani 1 1 d . . . . .
O9 O 0.6998(4) 0.1816(8) 0.7615(4) 0.075(2) Uani 1 1 d . . . . .
O10 O 0.5783(4) -0.0838(8) 0.5952(5) 0.079(2) Uani 1 1 d . . . . .
P1 P 0.58730(8) 0.28950(19) 0.43059(10) 0.0322(4) Uani 1 1 d . . . . .
P2 P 0.63892(8) 0.23613(19) 0.54926(11) 0.0352(4) Uani 1 1 d . . . . .
W1 W 0.56041(2) 0.15606(3) 0.31516(2) 0.03588(10) Uani 1 1 d . . . . .
W2 W 0.69273(2) 0.04736(4) 0.61027(2) 0.04040(11) Uani 1 1 d . . . . .
C1' C 0.1210(4) 0.5461(9) 0.4906(6) 0.058(3) Uani 1 1 d . . . . .
C2' C 0.1772(4) 0.5523(9) 0.6483(5) 0.048(2) Uani 1 1 d . . . . .
C3' C 0.2331(4) 0.6454(9) 0.5532(6) 0.053(2) Uani 1 1 d . . . . .
C4' C 0.2729(4) 0.4216(10) 0.6383(6) 0.055(2) Uani 1 1 d . . . . .
C5' C 0.2185(5) 0.4056(11) 0.4767(6) 0.064(3) Uani 1 1 d . . . . .
C6' C 0.0914(5) 0.3911(13) 0.3309(6) 0.073(3) Uani 1 1 d . . . . .
C7' C -0.0081(5) 0.3688(10) 0.3742(7) 0.065(3) Uani 1 1 d . . . . .
C8' C -0.0096(5) 0.2858(12) 0.2289(6) 0.077(4) Uani 1 1 d . . . . .
C9' C -0.0134(5) 0.1100(11) 0.3358(6) 0.062(3) Uani 1 1 d . . . . .
C10' C 0.0856(6) 0.1293(14) 0.3003(7) 0.082(4) Uani 1 1 d . . . . .
C11' C 0.0947(4) 0.2594(9) 0.6045(6) 0.050(2) Uani 1 1 d . . . . .
H11C H 0.1064 0.2124 0.6514 0.061 Uiso 1 1 calc R . . . .
H11D H 0.0787 0.3377 0.6116 0.061 Uiso 1 1 calc R . . . .
C12' C 0.0534(4) 0.1854(10) 0.5368(5) 0.052(2) Uani 1 1 d . . . . .
H12C H 0.0170 0.2263 0.5151 0.062 Uiso 1 1 calc R . . . .
H12D H 0.0478 0.1021 0.5517 0.062 Uiso 1 1 calc R . . . .
C13' C 0.2035(3) 0.1546(8) 0.6123(5) 0.044(2) Uani 1 1 d . . . . .
H13C H 0.2273 0.1430 0.5828 0.053 Uiso 1 1 calc R . . . .
H13D H 0.2279 0.1803 0.6628 0.053 Uiso 1 1 calc R . . . .
C14' C 0.1780(4) 0.0307(8) 0.6190(5) 0.043(2) Uani 1 1 d . . . . .
C15' C 0.1428(4) -0.0252(9) 0.5577(6) 0.054(2) Uani 1 1 d . . . . .
C16' C 0.1268(4) 0.0331(9) 0.4808(6) 0.058(3) Uani 1 1 d . . . . .
H16C H 0.1019 -0.0230 0.4436 0.070 Uiso 1 1 calc R . . . .
H16D H 0.1607 0.0425 0.4693 0.070 Uiso 1 1 calc R . . . .
C17' C 0.1949(5) -0.0217(11) 0.6986(6) 0.068(3) Uani 1 1 d . . . . .
H17D H 0.2293 -0.0679 0.7106 0.102 Uiso 1 1 calc GR . . . .
H17E H 0.1655 -0.0750 0.7013 0.102 Uiso 1 1 calc GR . . . .
H17F H 0.2006 0.0448 0.7342 0.102 Uiso 1 1 calc GR . . . .
C18' C 0.1155(5) -0.1491(10) 0.5580(8) 0.083(4) Uani 1 1 d . . . . .
H18D H 0.1243 -0.1756 0.6095 0.124 Uiso 1 1 calc GR . . . .
H18E H 0.1295 -0.2085 0.5317 0.124 Uiso 1 1 calc GR . . . .
H18F H 0.0753 -0.1417 0.5332 0.124 Uiso 1 1 calc GR . . . .
O1' O 0.0783(4) 0.5828(8) 0.4520(6) 0.101(3) Uani 1 1 d . . . . .
O2' O 0.1664(4) 0.5941(8) 0.6959(4) 0.074(2) Uani 1 1 d . . . . .
O3' O 0.2524(4) 0.7357(7) 0.5475(5) 0.081(2) Uani 1 1 d . . . . .
O4' O 0.3150(3) 0.3898(9) 0.6796(5) 0.089(3) Uani 1 1 d . . . . .
O5' O 0.2309(5) 0.3597(10) 0.4317(6) 0.109(4) Uani 1 1 d . . . . .
O6' O 0.1179(5) 0.4692(11) 0.3242(5) 0.122(4) Uani 1 1 d . . . . .
O7' O -0.0345(4) 0.4313(10) 0.3945(6) 0.106(3) Uani 1 1 d . . . . .
O8' O -0.0379(5) 0.3060(10) 0.1671(6) 0.120(4) Uani 1 1 d . . . . .
O9' O -0.0429(4) 0.0306(9) 0.3354(6) 0.098(3) Uani 1 1 d . . . . .
O10' O 0.1122(6) 0.0647(13) 0.2817(7) 0.139(5) Uani 1 1 d . . . . .
P1' P 0.15404(9) 0.2811(2) 0.56927(12) 0.0386(4) Uani 1 1 d . . . . .
P2' P 0.09153(9) 0.1855(2) 0.46990(12) 0.0406(5) Uani 1 1 d . . . . .
W1' W 0.19757(2) 0.48210(4) 0.56099(2) 0.04166(11) Uani 1 1 d . . . . .
W2' W 0.03893(2) 0.24967(4) 0.33605(2) 0.05026(12) Uani 1 1 d . . . . .

loop_
_atom_site_aniso_label
_atom_site_aniso_U_11
_atom_site_aniso_U_22
_atom_site_aniso_U_33
_atom_site_aniso_U_23
_atom_site_aniso_U_13
_atom_site_aniso_U_12
C1 0.042(5) 0.050(6) 0.051(5) 0.005(4) 0.000(4) -0.011(4)
C2 0.059(5) 0.048(5) 0.026(4) 0.003(4) 0.019(3) 0.005(4)
C3 0.060(6) 0.061(6) 0.037(5) -0.004(4) 0.013(4) -0.012(5)
C4 0.049(5) 0.038(5) 0.050(5) -0.001(4) 0.013(4) -0.004(4)
C5 0.048(5) 0.047(5) 0.048(5) 0.011(4) 0.012(4) 0.002(4)
C6 0.066(6) 0.071(7) 0.046(5) 0.006(5) 0.029(5) 0.012(5)
C7 0.058(6) 0.066(7) 0.060(6) 0.014(5) 0.022(5) 0.014(5)
C8 0.072(6) 0.055(6) 0.051(6) 0.014(5) 0.021(5) 0.020(5)
C9 0.056(5) 0.054(6) 0.031(4) 0.009(4) 0.006(4) 0.018(4)
C10 0.077(7) 0.035(5) 0.042(5) 0.002(4) 0.028(4) -0.005(5)
C11 0.035(4) 0.046(5) 0.045(4) -0.002(4) 0.018(3) 0.005(4)
C12 0.048(5) 0.047(5) 0.042(5) 0.002(4) 0.020(4) 0.006(4)
C13 0.049(4) 0.030(4) 0.045(5) 0.009(3) 0.023(4) 0.001(4)
C14 0.042(4) 0.031(4) 0.052(5) -0.003(4) 0.018(4) -0.002(3)
C15 0.056(5) 0.031(5) 0.052(5) -0.009(4) 0.014(4) 0.001(4)
C16 0.051(5) 0.031(5) 0.049(5) 0.005(4) 0.005(4) 0.000(4)
C17 0.084(8) 0.033(5) 0.072(7) 0.003(5) 0.023(6) 0.006(5)
C18 0.092(8) 0.056(7) 0.061(7) -0.017(5) 0.028(6) -0.003(6)
O1 0.051(5) 0.089(7) 0.106(7) 0.001(5) 0.008(4) 0.001(4)
O2 0.081(5) 0.058(5) 0.060(4) 0.021(4) 0.031(4) 0.006(4)
O3 0.082(5) 0.081(6) 0.056(5) -0.028(4) 0.017(4) -0.009(4)
O4 0.058(5) 0.087(6) 0.104(7) 0.006(5) 0.039(5) 0.015(4)
O5 0.087(6) 0.061(5) 0.092(6) 0.037(5) 0.019(5) -0.005(4)
O6 0.122(8) 0.093(7) 0.065(5) -0.018(5) 0.047(5) 0.018(6)
O7 0.052(5) 0.114(8) 0.120(8) 0.026(6) 0.027(5) -0.011(5)
O8 0.101(6) 0.053(5) 0.072(5) 0.016(4) 0.017(5) 0.032(4)
O9 0.091(6) 0.082(6) 0.043(4) -0.013(4) 0.015(4) 0.024(5)
O10 0.091(6) 0.063(5) 0.098(7) -0.007(5) 0.051(5) -0.021(5)
P1 0.0329(9) 0.0330(10) 0.0303(9) 0.0010(8) 0.0110(7) -0.0018(8)
P2 0.0383(10) 0.0326(11) 0.0323(10) 0.0026(8) 0.0100(8) 0.0012(8)
W1 0.03907(19) 0.0347(2) 0.03178(18) -0.00108(14) 0.01053(14) -0.00288(15)
W2 0.0467(2) 0.0361(2) 0.0371(2) 0.00507(16) 0.01370(15) 0.00717(16)
C1' 0.053(6) 0.038(5) 0.065(6) -0.011(5) 0.000(5) -0.005(4)
C2' 0.051(5) 0.046(5) 0.047(5) 0.004(4) 0.016(4) -0.004(4)
C3' 0.059(6) 0.038(5) 0.055(6) 0.002(4) 0.014(4) -0.011(4)
C4' 0.035(4) 0.061(6) 0.057(6) 0.002(5) 0.004(4) -0.009(4)
C5' 0.075(7) 0.068(7) 0.057(6) -0.018(5) 0.033(5) -0.025(6)
C6' 0.077(8) 0.082(9) 0.056(6) 0.008(6) 0.019(5) -0.013(7)
C7' 0.058(6) 0.048(6) 0.081(8) -0.011(5) 0.014(5) 0.015(5)
C8' 0.088(8) 0.079(8) 0.035(5) 0.003(5) -0.011(5) -0.006(7)
C9' 0.062(6) 0.058(7) 0.056(6) -0.006(5) 0.011(5) -0.007(5)
C10' 0.094(9) 0.098(10) 0.067(8) -0.008(7) 0.045(7) 0.016(8)
C11' 0.047(5) 0.050(6) 0.062(6) -0.006(4) 0.029(4) 0.003(4)
C12' 0.039(4) 0.069(7) 0.052(5) 0.009(5) 0.023(4) -0.001(4)
C13' 0.038(4) 0.039(5) 0.047(5) -0.001(4) 0.006(3) 0.002(4)
C14' 0.040(4) 0.030(4) 0.059(5) 0.007(4) 0.016(4) 0.013(3)
C15' 0.052(5) 0.041(5) 0.058(6) -0.002(4) 0.007(4) 0.010(4)
C16' 0.061(6) 0.045(6) 0.057(6) -0.011(5) 0.008(5) 0.006(5)
C17' 0.064(7) 0.066(7) 0.068(7) 0.016(6) 0.017(5) 0.010(6)
C18' 0.079(8) 0.035(6) 0.115(11) -0.003(6) 0.012(7) -0.007(5)
O1' 0.087(6) 0.066(6) 0.102(7) -0.013(5) -0.022(5) 0.010(5)
O2' 0.085(5) 0.084(6) 0.057(5) -0.005(4) 0.032(4) -0.001(5)
O3' 0.087(6) 0.056(5) 0.099(7) 0.010(4) 0.032(5) -0.011(4)
O4' 0.054(5) 0.100(7) 0.099(7) 0.015(6) 0.009(4) 0.000(5)
O5' 0.118(8) 0.139(10) 0.089(7) -0.045(7) 0.060(6) -0.032(7)
O6' 0.141(10) 0.143(10) 0.065(6) 0.021(6) 0.016(6) -0.069(8)
O7' 0.086(7) 0.093(7) 0.122(9) -0.011(6) 0.017(6) 0.032(6)
O8' 0.135(9) 0.093(8) 0.080(7) 0.007(6) -0.023(6) -0.013(7)
O9' 0.110(7) 0.094(7) 0.090(7) -0.011(5) 0.038(6) -0.045(6)
O10' 0.157(12) 0.161(12) 0.120(10) -0.007(9) 0.076(9) 0.053(10)
P1' 0.0376(10) 0.0353(11) 0.0414(11) -0.0041(9) 0.0124(8) -0.0018(8)
P2' 0.0388(10) 0.0390(12) 0.0396(11) -0.0024(9) 0.0093(8) -0.0001(9)
W1' 0.0419(2) 0.0369(2) 0.0421(2) -0.00149(16) 0.01051(16) -0.00590(16)
W2' 0.0526(2) 0.0527(3) 0.0377(2) -0.00101(18) 0.00727(17) -0.00081(19)

loop_
_atom_type_symbol
_atom_type_description
_atom_type_scat_dispersion_real
_atom_type_scat_dispersion_imag
_atom_type_scat_source
C C 0.0181 0.0091 'International Tables Vol C Tables 4.2.6.8 and 6.1.1.4'
H H 0.0000 0.0000 'International Tables Vol C Tables 4.2.6.8 and 6.1.1.4'
O O 0.0492 0.0322 'International Tables Vol C Tables 4.2.6.8 and 6.1.1.4'
P P 0.2955 0.4335 'International Tables Vol C Tables 4.2.6.8 and 6.1.1.4'
W W -5.4734 5.5774 'International Tables Vol C Tables 4.2.6.8 and 6.1.1.4'

loop_
_exptl_crystal_face_index_h
_exptl_crystal_face_index_k
_exptl_crystal_face_index_l
_exptl_crystal_face_perp_dist
_exptl_oxdiff_crystal_face_indexfrac_h
_exptl_oxdiff_crystal_face_indexfrac_k
_exptl_oxdiff_crystal_face_indexfrac_l
_exptl_oxdiff_crystal_face_x
_exptl_oxdiff_crystal_face_y
_exptl_oxdiff_crystal_face_z
-12 1 11 0.1016 -12.2272 0.6258 10.9555 0.9691 0.1797 0.1687
1 -7 1 0.1468 0.5433 -7.0059 0.6492 0.1011 0.0189 -0.9947
11 2 -11 0.0553 11.4230 2.0576 -10.6650 -0.9600 -0.1781 0.2162
13 0 3 0.0542 13.4594 0.1320 2.9517 -0.3819 0.9216 -0.0695
-13 -1 -3 0.0508 -13.3217 -0.7810 -3.0035 0.3827 -0.9236 -0.0232
2 6 -6 0.0998 1.9998 6.0000 -5.9999 -0.4335 -0.2912 0.8357
-7 0 12 0.0889 -6.9998 -0.0000 11.9999 0.8250 0.5245 0.0459
-5 3 11 0.1019 -4.9998 3.0000 10.9999 0.6625 0.5793 0.4572

loop_
_geom_angle_atom_site_label_1
_geom_angle_atom_site_label_2
_geom_angle_atom_site_label_3
_geom_angle
_geom_angle_site_symmetry_1
_geom_angle_site_symmetry_3
_geom_angle_publ_flag
O1 C1 W1 175.5(10) . . ?
O2 C2 W1 177.1(8) . . ?
O3 C3 W1 178.5(9) . . ?
O4 C4 W1 174.2(9) . . ?
O5 C5 W1 178.1(10) . . ?
O6 C6 W2 175.3(10) . . ?
O7 C7 W2 178.0(12) . . ?
O8 C8 W2 179.1(11) . . ?
O9 C9 W2 179.5(9) . . ?
O10 C10 W2 178.1(9) . . ?
H11A C11 H11B 109.6 . . ?
C12 C11 H11A 111.9 . . ?
C12 C11 H11B 111.9 . . ?
C12 C11 P1 99.6(5) . . ?
P1 C11 H11A 111.9 . . ?
P1 C11 H11B 111.9 . . ?
C11 C12 H12A 111.6 . . ?
C11 C12 H12B 111.6 . . ?
C11 C12 P2 100.7(5) . . ?
H12A C12 H12B 109.4 . . ?
P2 C12 H12A 111.6 . . ?
P2 C12 H12B 111.6 . . ?
H13A C13 H13B 107.4 . . ?
C14 C13 H13A 108.3 . . ?
C14 C13 H13B 108.3 . . ?
C14 C13 P1 115.7(6) . . ?
P1 C13 H13A 108.3 . . ?
P1 C13 H13B 108.3 . . ?
C13 C14 C17 115.8(8) . . ?
C15 C14 C13 120.5(8) . . ?
C15 C14 C17 123.7(8) . . ?
C14 C15 C16 120.3(8) . . ?
C14 C15 C18 125.4(9) . . ?
C16 C15 C18 114.3(9) . . ?
C15 C16 H16A 108.0 . . ?
C15 C16 H16B 108.0 . . ?
C15 C16 P2 117.2(6) . . ?
H16A C16 H16B 107.2 . . ?
P2 C16 H16A 108.0 . . ?
P2 C16 H16B 108.0 . . ?
C14 C17 H17A 109.5 . . ?
C14 C17 H17B 109.5 . . ?
C14 C17 H17C 109.5 . . ?
H17A C17 H17B 109.5 . . ?
H17A C17 H17C 109.5 . . ?
H17B C17 H17C 109.5 . . ?
C15 C18 H18A 109.5 . . ?
C15 C18 H18B 109.5 . . ?
C15 C18 H18C 109.5 . . ?
H18A C18 H18B 109.5 . . ?
H18A C18 H18C 109.5 . . ?
H18B C18 H18C 109.5 . . ?
C11 P1 P2 79.8(3) . . ?
C11 P1 W1 119.4(3) . . ?
C13 P1 C11 105.9(4) . . ?
C13 P1 P2 100.2(3) . . ?
C13 P1 W1 117.3(3) . . ?
P2 P1 W1 127.27(10) . . ?
C12 P2 C16 104.3(4) . . ?
C12 P2 P1 79.7(3) . . ?
C12 P2 W2 119.4(3) . . ?
C16 P2 P1 100.0(3) . . ?
C16 P2 W2 112.5(3) . . ?
P1 P2 W2 134.53(11) . . ?
C1 W1 C4 174.2(4) . . ?
C1 W1 C5 89.8(4) . . ?
C1 W1 P1 90.7(3) . . ?
C2 W1 C1 89.0(4) . . ?
C2 W1 C4 89.9(4) . . ?
C2 W1 C5 176.9(4) . . ?
C2 W1 P1 88.0(2) . . ?
C3 W1 C1 86.9(4) . . ?
C3 W1 C2 91.8(4) . . ?
C3 W1 C4 87.4(4) . . ?
C3 W1 C5 91.0(4) . . ?
C3 W1 P1 177.6(3) . . ?
C4 W1 C5 91.5(4) . . ?
C4 W1 P1 95.0(3) . . ?
C5 W1 P1 89.2(3) . . ?
C6 W2 C7 89.9(4) . . ?
C6 W2 P2 98.7(3) . . ?
C7 W2 P2 90.2(3) . . ?
C8 W2 C6 89.6(4) . . ?
C8 W2 C7 89.7(4) . . ?
C8 W2 C9 88.2(4) . . ?
C8 W2 C10 90.6(4) . . ?
C8 W2 P2 171.7(3) . . ?
C9 W2 C6 177.8(4) . . ?
C9 W2 C7 89.5(4) . . ?
C9 W2 P2 83.4(2) . . ?
C10 W2 C6 89.4(4) . . ?
C10 W2 C7 179.3(4) . . ?
C10 W2 C9 91.2(4) . . ?
C10 W2 P2 89.7(3) . . ?
O1' C1' W1' 179.1(11) . . ?
O2' C2' W1' 178.1(9) . . ?
O3' C3' W1' 178.7(10) . . ?
O4' C4' W1' 178.1(10) . . ?
O5' C5' W1' 177.6(13) . . ?
O6' C6' W2' 176.2(11) . . ?
O7' C7' W2' 178.5(11) . . ?
O8' C8' W2' 179.5(14) . . ?
O9' C9' W2' 179.6(12) . . ?
O10' C10' W2' 178.5(16) . . ?
H11C C11' H11D 109.6 . . ?
C12' C11' H11C 111.9 . . ?
C12' C11' H11D 111.9 . . ?
C12' C11' P1' 99.2(6) . . ?
P1' C11' H11C 111.9 . . ?
P1' C11' H11D 111.9 . . ?
C11' C12' H12C 111.5 . . ?
C11' C12' H12D 111.5 . . ?
C11' C12' P2' 101.5(6) . . ?
H12C C12' H12D 109.3 . . ?
P2' C12' H12C 111.5 . . ?
P2' C12' H12D 111.5 . . ?
H13C C13' H13D 107.3 . . ?
C14' C13' H13C 108.1 . . ?
C14' C13' H13D 108.1 . . ?
C14' C13' P1' 116.8(6) . . ?
P1' C13' H13C 108.1 . . ?
P1' C13' H13D 108.1 . . ?
C13' C14' C17' 116.0(8) . . ?
C15' C14' C13' 120.2(9) . . ?
C15' C14' C17' 123.8(9) . . ?
C14' C15' C16' 121.0(9) . . ?
C14' C15' C18' 124.4(10) . . ?
C16' C15' C18' 114.5(9) . . ?
C15' C16' H16C 108.4 . . ?
C15' C16' H16D 108.4 . . ?
C15' C16' P2' 115.5(7) . . ?
H16C C16' H16D 107.5 . . ?
P2' C16' H16C 108.4 . . ?
P2' C16' H16D 108.4 . . ?
C14' C17' H17D 109.5 . . ?
C14' C17' H17E 109.5 . . ?
C14' C17' H17F 109.5 . . ?
H17D C17' H17E 109.5 . . ?
H17D C17' H17F 109.5 . . ?
H17E C17' H17F 109.5 . . ?
C15' C18' H18D 109.5 . . ?
C15' C18' H18E 109.5 . . ?
C15' C18' H18F 109.5 . . ?
H18D C18' H18E 109.5 . . ?
H18D C18' H18F 109.5 . . ?
H18E C18' H18F 109.5 . . ?
C11' P1' P2' 79.9(3) . . ?
C11' P1' W1' 124.8(3) . . ?
C13' P1' C11' 105.0(4) . . ?
C13' P1' P2' 101.0(3) . . ?
C13' P1' W1' 115.7(3) . . ?
P2' P1' W1' 123.62(11) . . ?
C12' P2' P1' 79.2(3) . . ?
C12' P2' W2' 118.3(3) . . ?
C16' P2' C12' 106.0(5) . . ?
C16' P2' P1' 98.8(3) . . ?
C16' P2' W2' 114.8(3) . . ?
P1' P2' W2' 132.99(12) . . ?
C1' W1' C2' 86.4(4) . . ?
C1' W1' C4' 175.8(4) . . ?
C1' W1' P1' 89.9(3) . . ?
C2' W1' P1' 91.3(3) . . ?
C3' W1' C1' 90.0(4) . . ?
C3' W1' C2' 89.3(4) . . ?
C3' W1' C4' 90.3(4) . . ?
C3' W1' C5' 92.6(4) . . ?
C3' W1' P1' 179.4(3) . . ?
C4' W1' C2' 89.4(4) . . ?
C4' W1' P1' 89.8(3) . . ?
C5' W1' C1' 95.0(5) . . ?
C5' W1' C2' 177.6(4) . . ?
C5' W1' C4' 89.2(5) . . ?
C5' W1' P1' 86.8(3) . . ?
C6' W2' C7' 91.2(5) . . ?
C6' W2' P2' 98.0(3) . . ?
C7' W2' P2' 89.0(3) . . ?
C8' W2' C6' 88.7(5) . . ?
C8' W2' C7' 90.7(5) . . ?
C8' W2' C9' 89.0(5) . . ?
C8' W2' C10' 90.3(6) . . ?
C8' W2' P2' 173.3(4) . . ?
C9' W2' C6' 177.3(4) . . ?
C9' W2' C7' 90.1(5) . . ?
C9' W2' C10' 89.1(5) . . ?
C9' W2' P2' 84.3(3) . . ?
C10' W2' C6' 89.6(6) . . ?
C10' W2' C7' 178.7(5) . . ?
C10' W2' P2' 89.9(4) . . ?

loop_
_geom_bond_atom_site_label_1
_geom_bond_atom_site_label_2
_geom_bond_distance
_geom_bond_site_symmetry_2
_geom_bond_publ_flag
C1 O1 1.128(12) . ?
C1 W1 2.040(10) . ?
C2 O2 1.136(11) . ?
C2 W1 2.034(9) . ?
C3 O3 1.154(11) . ?
C3 W1 1.992(9) . ?
C4 O4 1.119(11) . ?
C4 W1 2.059(9) . ?
C5 O5 1.110(11) . ?
C5 W1 2.059(9) . ?
C6 O6 1.134(12) . ?
C6 W2 2.050(10) . ?
C7 O7 1.102(13) . ?
C7 W2 2.067(11) . ?
C8 O8 1.130(11) . ?
C8 W2 2.008(10) . ?
C9 O9 1.112(11) . ?
C9 W2 2.047(9) . ?
C10 O10 1.111(12) . ?
C10 W2 2.046(10) . ?
C11 H11A 0.9700 . ?
C11 H11B 0.9700 . ?
C11 C12 1.566(11) . ?
C11 P1 1.864(8) . ?
C12 H12A 0.9700 . ?
C12 H12B 0.9700 . ?
C12 P2 1.850(8) . ?
C13 H13A 0.9700 . ?
C13 H13B 0.9700 . ?
C13 C14 1.494(11) . ?
C13 P1 1.850(8) . ?
C14 C15 1.353(13) . ?
C14 C17 1.510(12) . ?
C15 C16 1.512(12) . ?
C15 C18 1.517(13) . ?
C16 H16A 0.9700 . ?
C16 H16B 0.9700 . ?
C16 P2 1.856(9) . ?
C17 H17A 0.9600 . ?
C17 H17B 0.9600 . ?
C17 H17C 0.9600 . ?
C18 H18A 0.9600 . ?
C18 H18B 0.9600 . ?
C18 H18C 0.9600 . ?
P1 P2 2.225(3) . ?
P1 W1 2.498(2) . ?
P2 W2 2.495(2) . ?
C1' O1' 1.134(12) . ?
C1' W1' 2.038(10) . ?
C2' O2' 1.129(12) . ?
C2' W1' 2.052(10) . ?
C3' O3' 1.116(11) . ?
C3' W1' 2.015(9) . ?
C4' O4' 1.123(12) . ?
C4' W1' 2.047(9) . ?
C5' O5' 1.127(13) . ?
C5' W1' 2.035(10) . ?
C6' O6' 1.118(14) . ?
C6' W2' 2.057(13) . ?
C7' O7' 1.116(13) . ?
C7' W2' 2.061(11) . ?
C8' O8' 1.150(13) . ?
C8' W2' 1.990(10) . ?
C9' O9' 1.139(13) . ?
C9' W2' 2.013(11) . ?
C10' O10' 1.117(15) . ?
C10' W2' 2.037(12) . ?
C11' H11C 0.9700 . ?
C11' H11D 0.9700 . ?
C11' C12' 1.551(13) . ?
C11' P1' 1.877(9) . ?
C12' H12C 0.9700 . ?
C12' H12D 0.9700 . ?
C12' P2' 1.858(9) . ?
C13' H13C 0.9700 . ?
C13' H13D 0.9700 . ?
C13' C14' 1.516(12) . ?
C13' P1' 1.837(8) . ?
C14' C15' 1.324(13) . ?
C14' C17' 1.517(13) . ?
C15' C16' 1.501(14) . ?
C15' C18' 1.511(14) . ?
C16' H16C 0.9700 . ?
C16' H16D 0.9700 . ?
C16' P2' 1.853(10) . ?
C17' H17D 0.9600 . ?
C17' H17E 0.9600 . ?
C17' H17F 0.9600 . ?
C18' H18D 0.9600 . ?
C18' H18E 0.9600 . ?
C18' H18F 0.9600 . ?
P1' P2' 2.225(3) . ?
P1' W1' 2.472(2) . ?
P2' W2' 2.493(2) . ?

loop_
_geom_torsion_atom_site_label_1
_geom_torsion_atom_site_label_2
_geom_torsion_atom_site_label_3
_geom_torsion_atom_site_label_4
_geom_torsion
_geom_torsion_site_symmetry_1
_geom_torsion_site_symmetry_2
_geom_torsion_site_symmetry_3
_geom_torsion_site_symmetry_4
_geom_torsion_publ_flag
C11 C12 P2 C16 93.8(6) . . . . ?
C11 C12 P2 P1 -4.0(5) . . . . ?
C11 C12 P2 W2 -139.7(5) . . . . ?
C12 C11 P1 C13 -101.7(6) . . . . ?
C12 C11 P1 P2 -4.0(5) . . . . ?
C12 C11 P1 W1 123.2(5) . . . . ?
C13 C14 C15 C16 3.0(13) . . . . ?
C13 C14 C15 C18 -178.0(9) . . . . ?
C14 C13 P1 C11 29.8(7) . . . . ?
C14 C13 P1 P2 -52.4(6) . . . . ?
C14 C13 P1 W1 165.9(5) . . . . ?
C14 C15 C16 P2 -59.0(12) . . . . ?
C15 C16 P2 C12 -37.6(8) . . . . ?
C15 C16 P2 P1 44.2(8) . . . . ?
C15 C16 P2 W2 -168.3(6) . . . . ?
C17 C14 C15 C16 -175.8(9) . . . . ?
C17 C14 C15 C18 3.2(16) . . . . ?
C18 C15 C16 P2 121.9(9) . . . . ?
P1 C11 C12 P2 4.8(6) . . . . ?
P1 C13 C14 C15 58.0(10) . . . . ?
P1 C13 C14 C17 -123.2(8) . . . . ?
C11' C12' P2' C16' 99.7(7) . . . . ?
C11' C12' P2' P1' 3.6(6) . . . . ?
C11' C12' P2' W2' -129.8(5) . . . . ?
C12' C11' P1' C13' -95.3(7) . . . . ?
C12' C11' P1' P2' 3.5(6) . . . . ?
C12' C11' P1' W1' 127.6(5) . . . . ?
C13' C14' C15' C16' -0.9(14) . . . . ?
C13' C14' C15' C18' 179.4(9) . . . . ?
C14' C13' P1' C11' 37.6(8) . . . . ?
C14' C13' P1' P2' -44.7(7) . . . . ?
C14' C13' P1' W1' 179.3(6) . . . . ?
C14' C15' C16' P2' -60.0(12) . . . . ?
C15' C16' P2' C12' -29.1(9) . . . . ?
C15' C16' P2' P1' 52.2(8) . . . . ?
C15' C16' P2' W2' -161.6(7) . . . . ?
C17' C14' C15' C16' 178.6(9) . . . . ?
C17' C14' C15' C18' -1.1(16) . . . . ?
C18' C15' C16' P2' 119.7(9) . . . . ?
P1' C11' C12' P2' -4.2(7) . . . . ?
P1' C13' C14' C15' 57.9(11) . . . . ?
P1' C13' C14' C17' -121.7(8) . . . . ?
